data_8101787
loop_
_publ_author_name
'R. D. Ernst'
'B. G. Harvey'
'O. J. Oteri'
'A. M. Arif'

_publ_section_title
;
Crystal structures of dichloromethane solvate and ethanol solvate 
of 1-chloromethyl-1,4,7-trimethyltriazonan-1-ium chloride, (C~10~H~23~N~3~Cl)
Cl &#x00B7; CH~2~Cl~2~, (C~10~H~23~N~3~Cl)Cl &#x00B7; C~2~H~5~OH
;
_journal_issue 3
_journal_name_full 'Zeitschrift f\"ur Kristallographie - New Crystal Structures'
_journal_page_first 373
_journal_page_last 375
_journal_volume 220
_journal_year 2005
_chemical_formula_moiety 'C10 H23 Cl N3, Cl, C2 H6 O'
_chemical_formula_sum 'C12 H29 Cl2 N3 O'
_chemical_formula_weight 302.28
_chemical_name_systematic
; 
1-chloromethyl-1,4,7-trimethyl-triazonan-1-ium chloride 
ethanol solvate
;
_space_group_IT_number 41
_symmetry_cell_setting orthorhombic
_symmetry_space_group_name_Hall 'C -2ac 2'
_symmetry_space_group_name_H-M 'C 2 c b'
_atom_sites_solution_hydrogens geom
_atom_sites_solution_primary direct
_atom_sites_solution_secondary difmap
_audit_creation_method SHELXL-97
_cell_angle_alpha 90.00
_cell_angle_beta 90.00
_cell_angle_gamma 90.00
_cell_formula_units_Z 8
_cell_length_a 9.3788(2)
_cell_length_b 25.5188(9)
_cell_length_c 13.8489(5)
_cell_measurement_reflns_used 2049
_cell_measurement_temperature 150(1)
_cell_measurement_theta_max 27.485
_cell_measurement_theta_min 1.018
_cell_volume 3314.54(18)
_computing_cell_refinement DENZO-SMN
_computing_data_collection 'Nonius COLLECT'
_computing_data_reduction DENZO-SMN
_computing_molecular_graphics 'WinGX, Ortep3'
_computing_structure_refinement 'SHELXL-97 (Sheldrick, 1997)'
_computing_structure_solution SIR97
_diffrn_ambient_temperature 150(1)
_diffrn_measured_fraction_theta_full 0.997
_diffrn_measured_fraction_theta_max 0.997
_diffrn_measurement_device_type 'Nonius KappaCCD'
_diffrn_measurement_method phi/omega
_diffrn_radiation_monochromator graphite
_diffrn_radiation_source 'fine-focus sealed tube'
_diffrn_radiation_type MoK\a
_diffrn_radiation_wavelength 0.71073
_diffrn_reflns_av_R_equivalents 0.0000
_diffrn_reflns_av_sigmaI/netI 0.0386
_diffrn_reflns_limit_h_max 12
_diffrn_reflns_limit_h_min -12
_diffrn_reflns_limit_k_max 33
_diffrn_reflns_limit_k_min -32
_diffrn_reflns_limit_l_max 17
_diffrn_reflns_limit_l_min -17
_diffrn_reflns_number 3658
_diffrn_reflns_theta_full 27.47
_diffrn_reflns_theta_max 27.47
_diffrn_reflns_theta_min 2.74
_exptl_absorpt_coefficient_mu 0.387
_exptl_absorpt_correction_T_max 0.9623
_exptl_absorpt_correction_T_min 0.8669
_exptl_absorpt_correction_type multi-scan
_exptl_absorpt_process_details 'DENZO-SMN (Otwinowski & Minor, 1997)'
_exptl_crystal_colour colorless
_exptl_crystal_density_diffrn 1.212
_exptl_crystal_density_method 'not measured'
_exptl_crystal_description prism
_exptl_crystal_F_000 1312
_exptl_crystal_size_max 0.38
_exptl_crystal_size_mid 0.18
_exptl_crystal_size_min 0.10
_refine_diff_density_max 0.604
_refine_diff_density_min -0.408
_refine_diff_density_rms 0.069
_refine_ls_abs_structure_details 'Flack H D (1983), Acta Cryst. A39, 876-881'
_refine_ls_abs_structure_Flack 0.39(10)
_refine_ls_extinction_coef 0.0061(7)
_refine_ls_extinction_expression Fc^*^=kFc[1+0.001xFc^2^\l^3^/sin(2\q)]^-1/4^
_refine_ls_extinction_method SHELXL
_refine_ls_goodness_of_fit_ref 1.132
_refine_ls_hydrogen_treatment constr
_refine_ls_matrix_type full
_refine_ls_number_parameters 172
_refine_ls_number_reflns 3658
_refine_ls_number_restraints 1
_refine_ls_restrained_S_all 1.132
_refine_ls_R_factor_all 0.0667
_refine_ls_R_factor_gt 0.0554
_refine_ls_shift/su_max 0.000
_refine_ls_shift/su_mean 0.000
_refine_ls_structure_factor_coef Fsqd
_refine_ls_weighting_details 'calc w=1/[\s^2^(Fo^2^)+(0.0392P)^2^+10.3313P] where P=(Fo^2^+2Fc^2^)/3'
_refine_ls_weighting_scheme calc
_refine_ls_wR_factor_gt 0.1326
_refine_ls_wR_factor_ref 0.1395
_reflns_number_gt 3263
_reflns_number_total 3658
_reflns_threshold_expression >2sigma(I)
_cod_data_source_file 1267-1541.cff
_cod_data_source_block rde122
_cod_depositor_comments
;
The following automatic conversions were performed:
'_exptl_absorpt_correction_type' value 'Multi-scan' changed to
'multi-scan' according to
'/home/saulius/struct/CIF-dictionaries/cif_core.dic' dictionary named
'cif_core.dic' version 2.4.1 from 2010-06-29.

Automatic conversion script
Id: cif_fix_enum 1555 2011-01-17 13:19:09Z saulius 
;
_cod_original_sg_symbol_H-M C2cb
_cod_database_code 8101787

loop_
_symmetry_equiv_pos_as_xyz
'x, y, z'
'x, -y, -z'
'x, -y+1/2, z+1/2'
'x, y+1/2, -z+1/2'
'x+1/2, y+1/2, z'
'x+1/2, -y+1/2, -z'
'x+1/2, -y+1, z+1/2'
'x+1/2, y+1, -z+1/2'

loop_
_atom_site_label
_atom_site_type_symbol
_atom_site_fract_x
_atom_site_fract_y
_atom_site_fract_z
_atom_site_U_iso_or_equiv
_atom_site_adp_type
_atom_site_occupancy
_atom_site_symmetry_multiplicity
_atom_site_Wyckoff_symbol
_atom_site_calc_flag
_atom_site_refinement_flags
_atom_site_disorder_assembly
_atom_site_disorder_group
Cl1 Cl 0.23365(11) 0.27044(4) 0.64407(7) 0.0388(3) Uani 1 8 b d . . .
Cl2 Cl 0.06493(10) 0.33127(3) 0.38113(6) 0.0315(2) Uani 1 8 b d . . .
N1 N 0.0733(3) 0.18551(10) 0.59577(19) 0.0234(6) Uani 1 8 b d . . .
N2 N -0.0838(4) 0.10213(12) 0.4643(2) 0.0322(7) Uani 1 8 b d . . .
N3 N 0.2404(4) 0.13477(12) 0.4184(2) 0.0316(6) Uani 1 8 b d . . .
C1 C 0.0705(5) 0.12535(12) 0.6061(2) 0.0289(7) Uani 1 8 b d . . .
H1A H 0.1539 0.1108 0.5715 0.035 Uiso 1 8 b calc R . .
H1B H 0.0814 0.1164 0.6752 0.035 Uiso 1 8 b calc R . .
C2 C -0.0627(4) 0.09877(15) 0.5683(3) 0.0326(9) Uani 1 8 b d . . .
H2A H -0.0592 0.0613 0.5868 0.039 Uiso 1 8 b calc R . .
H2B H -0.1465 0.1145 0.6007 0.039 Uiso 1 8 b calc R . .
C3 C 0.0258(5) 0.07423(17) 0.4070(3) 0.0384(9) Uani 1 8 b d . . .
H3A H -0.0225 0.0520 0.3584 0.046 Uiso 1 8 b calc R . .
H3B H 0.0800 0.0508 0.4506 0.046 Uiso 1 8 b calc R . .
C4 C 0.1306(5) 0.11037(19) 0.3553(3) 0.0387(10) Uani 1 8 b d . . .
H4A H 0.1797 0.0900 0.3042 0.046 Uiso 1 8 b calc R . .
H4B H 0.0760 0.1386 0.3232 0.046 Uiso 1 8 b calc R . .
C5 C 0.2120(4) 0.19036(15) 0.4364(3) 0.0298(8) Uani 1 8 b d . . .
H5A H 0.2078 0.2085 0.3733 0.036 Uiso 1 8 b calc R . .
H5B H 0.2939 0.2051 0.4724 0.036 Uiso 1 8 b calc R . .
C6 C 0.0774(4) 0.20318(13) 0.4915(2) 0.0275(7) Uani 1 8 b d . . .
H6A H -0.0042 0.1871 0.4572 0.033 Uiso 1 8 b calc R . .
H6B H 0.0635 0.2416 0.4898 0.033 Uiso 1 8 b calc R . .
C7 C -0.0566(4) 0.20819(17) 0.6435(3) 0.0316(9) Uani 1 8 b d . . .
H7A H -0.1419 0.1980 0.6071 0.047 Uiso 1 8 b calc R . .
H7B H -0.0490 0.2465 0.6448 0.047 Uiso 1 8 b calc R . .
H7C H -0.0638 0.1949 0.7097 0.047 Uiso 1 8 b calc R . .
C8 C 0.2033(4) 0.20193(15) 0.6519(3) 0.0286(8) Uani 1 8 b d . . .
H8A H 0.2877 0.1831 0.6266 0.034 Uiso 1 8 b calc R . .
H8B H 0.1910 0.1920 0.7205 0.034 Uiso 1 8 b calc R . .
C9 C -0.2301(4) 0.0837(2) 0.4398(4) 0.0470(11) Uani 1 8 b d . . .
H9A H -0.2472 0.0885 0.3706 0.070 Uiso 1 8 b calc R . .
H9B H -0.3003 0.1040 0.4766 0.070 Uiso 1 8 b calc R . .
H9C H -0.2392 0.0465 0.4562 0.070 Uiso 1 8 b calc R . .
C10 C 0.3830(5) 0.12963(19) 0.3762(3) 0.0430(10) Uani 1 8 b d . . .
H10A H 0.4002 0.0929 0.3589 0.065 Uiso 1 8 b calc R . .
H10B H 0.4546 0.1410 0.4233 0.065 Uiso 1 8 b calc R . .
H10C H 0.3896 0.1515 0.3183 0.065 Uiso 1 8 b calc R . .
O1 O -0.1880(10) 0.0040(3) 0.7583(8) 0.093(2) Uani 0.6 8 b d P A 1
H1 H -0.1624 -0.0274 0.7628 0.140 Uiso 0.6 8 b calc PR A 1
O1' O -0.1168(16) 0.0257(5) 0.9192(11) 0.104(4) Uiso 0.4 8 b d P A 2
H1' H -0.0693 -0.0009 0.9345 0.156 Uiso 0.4 8 b calc PR A 2
C11 C -0.0958(10) 0.0370(2) 0.8198(4) 0.084(2) Uani 1 8 b d . . .
H11A H -0.1168 0.0254 0.8866 0.101 Uiso 0.6 8 b calc PR A 1
H11B H -0.1365 0.0727 0.8143 0.101 Uiso 0.6 8 b calc PR A 1
H11C H -0.1479 0.0689 0.7998 0.101 Uiso 0.4 8 b calc PR A 2
H11D H -0.1249 0.0073 0.7784 0.101 Uiso 0.4 8 b calc PR A 2
C12 C 0.0633(9) 0.0452(4) 0.8181(4) 0.109(3) Uani 1 8 b d . A .
H12A H 0.0904 0.0697 0.8694 0.164 Uiso 1 8 b calc R B 1
H12B H 0.0915 0.0596 0.7554 0.164 Uiso 1 8 b calc R B 1
H12C H 0.1116 0.0116 0.8283 0.164 Uiso 1 8 b calc R B 1

loop_
_atom_site_aniso_label
_atom_site_aniso_U_11
_atom_site_aniso_U_22
_atom_site_aniso_U_33
_atom_site_aniso_U_23
_atom_site_aniso_U_13
_atom_site_aniso_U_12
Cl1 0.0328(5) 0.0375(5) 0.0462(5) -0.0082(4) 0.0000(5) -0.0077(4)
Cl2 0.0249(4) 0.0358(4) 0.0338(4) 0.0004(3) -0.0007(4) -0.0005(4)
N1 0.0164(12) 0.0259(13) 0.0279(13) 0.0014(10) 0.0006(14) 0.0030(13)
N2 0.0254(15) 0.0345(17) 0.0366(16) -0.0051(13) 0.0009(14) -0.0034(14)
N3 0.0251(15) 0.0351(16) 0.0345(15) -0.0038(13) 0.0020(14) -0.0023(14)
C1 0.0283(16) 0.0262(16) 0.0321(17) 0.0048(13) 0.0001(17) 0.0057(18)
C2 0.034(2) 0.029(2) 0.0348(19) 0.0009(15) 0.0032(16) -0.0033(15)
C3 0.032(2) 0.041(2) 0.043(2) -0.0095(18) 0.0047(17) -0.0023(16)
C4 0.033(2) 0.047(3) 0.036(2) -0.0100(18) 0.0013(17) -0.0041(18)
C5 0.0297(19) 0.0337(19) 0.0261(17) 0.0020(14) -0.0004(15) -0.0055(15)
C6 0.0281(18) 0.0271(16) 0.0272(15) 0.0040(12) -0.0040(16) 0.0004(16)
C7 0.0192(17) 0.038(2) 0.037(2) -0.0003(17) 0.0023(16) 0.0056(15)
C8 0.0209(19) 0.033(2) 0.0322(18) -0.0020(16) -0.0033(15) -0.0012(13)
C9 0.033(2) 0.057(3) 0.051(3) -0.005(2) -0.0022(19) -0.011(2)
C10 0.029(2) 0.051(3) 0.048(3) -0.006(2) 0.004(2) 0.0008(19)
O1 0.090(6) 0.055(4) 0.135(7) 0.015(5) -0.018(5) -0.005(4)
C11 0.145(7) 0.055(3) 0.053(3) -0.009(3) 0.004(4) -0.020(4)
C12 0.088(5) 0.181(8) 0.060(3) -0.031(4) -0.005(4) 0.082(6)

loop_
_atom_type_symbol
_atom_type_description
_atom_type_scat_dispersion_real
_atom_type_scat_dispersion_imag
_atom_type_scat_source
C C 0.0033 0.0016 'International Tables Vol C Tables 4.2.6.8 and 6.1.1.4'
H H 0.0000 0.0000 'International Tables Vol C Tables 4.2.6.8 and 6.1.1.4'
N N 0.0061 0.0033 'International Tables Vol C Tables 4.2.6.8 and 6.1.1.4'
O O 0.0106 0.0060 'International Tables Vol C Tables 4.2.6.8 and 6.1.1.4'
Cl Cl 0.1484 0.1585 'International Tables Vol C Tables 4.2.6.8 and 6.1.1.4'

loop_
_geom_angle_atom_site_label_1
_geom_angle_atom_site_label_2
_geom_angle_atom_site_label_3
_geom_angle
_geom_angle_site_symmetry_1
_geom_angle_site_symmetry_3
_geom_angle_publ_flag
C7 N1 C8 108.8(3) . . ?
C7 N1 C6 109.0(3) . . ?
C8 N1 C6 112.9(3) . . ?
C7 N1 C1 109.2(3) . . ?
C8 N1 C1 104.1(3) . . ?
C6 N1 C1 112.7(2) . . ?
C2 N2 C3 114.0(3) . . ?
C2 N2 C9 109.4(3) . . ?
C3 N2 C9 111.5(3) . . ?
C5 N3 C10 108.7(3) . . ?
C5 N3 C4 112.3(3) . . ?
C10 N3 C4 111.1(3) . . ?
C2 C1 N1 115.3(3) . . ?
C2 C1 H1A 108.4 . . ?
N1 C1 H1A 108.4 . . ?
C2 C1 H1B 108.4 . . ?
N1 C1 H1B 108.4 . . ?
H1A C1 H1B 107.5 . . ?
N2 C2 C1 115.3(3) . . ?
N2 C2 H2A 108.4 . . ?
C1 C2 H2A 108.4 . . ?
N2 C2 H2B 108.4 . . ?
C1 C2 H2B 108.4 . . ?
H2A C2 H2B 107.5 . . ?
N2 C3 C4 114.1(3) . . ?
N2 C3 H3A 108.7 . . ?
C4 C3 H3A 108.7 . . ?
N2 C3 H3B 108.7 . . ?
C4 C3 H3B 108.7 . . ?
H3A C3 H3B 107.6 . . ?
N3 C4 C3 115.0(4) . . ?
N3 C4 H4A 108.5 . . ?
C3 C4 H4A 108.5 . . ?
N3 C4 H4B 108.5 . . ?
C3 C4 H4B 108.5 . . ?
H4A C4 H4B 107.5 . . ?
N3 C5 C6 116.6(3) . . ?
N3 C5 H5A 108.1 . . ?
C6 C5 H5A 108.1 . . ?
N3 C5 H5B 108.1 . . ?
C6 C5 H5B 108.1 . . ?
H5A C5 H5B 107.3 . . ?
C5 C6 N1 116.1(3) . . ?
C5 C6 H6A 108.3 . . ?
N1 C6 H6A 108.3 . . ?
C5 C6 H6B 108.3 . . ?
N1 C6 H6B 108.3 . . ?
H6A C6 H6B 107.4 . . ?
N1 C7 H7A 109.5 . . ?
N1 C7 H7B 109.5 . . ?
H7A C7 H7B 109.5 . . ?
N1 C7 H7C 109.5 . . ?
H7A C7 H7C 109.5 . . ?
H7B C7 H7C 109.5 . . ?
N1 C8 Cl1 111.9(2) . . ?
N1 C8 H8A 109.2 . . ?
Cl1 C8 H8A 109.2 . . ?
N1 C8 H8B 109.2 . . ?
Cl1 C8 H8B 109.2 . . ?
H8A C8 H8B 107.9 . . ?
N2 C9 H9A 109.5 . . ?
N2 C9 H9B 109.5 . . ?
H9A C9 H9B 109.5 . . ?
N2 C9 H9C 109.5 . . ?
H9A C9 H9C 109.5 . . ?
H9B C9 H9C 109.5 . . ?
N3 C10 H10A 109.5 . . ?
N3 C10 H10B 109.5 . . ?
H10A C10 H10B 109.5 . . ?
N3 C10 H10C 109.5 . . ?
H10A C10 H10C 109.5 . . ?
H10B C10 H10C 109.5 . . ?
C11 O1 H1 109.5 . . ?
C11 O1' H1' 109.5 . . ?
O1' C11 O1 111.3(9) . . ?
O1' C11 C12 100.4(8) . . ?
O1 C11 C12 130.5(7) . . ?
O1' C11 H11A 6.8 . . ?
O1 C11 H11A 104.7 . . ?
C12 C11 H11A 104.7 . . ?
O1' C11 H11B 102.0 . . ?
O1 C11 H11B 104.7 . . ?
C12 C11 H11B 104.7 . . ?
H11A C11 H11B 105.7 . . ?
O1' C11 H11C 111.7 . . ?
O1 C11 H11C 91.1 . . ?
C12 C11 H11C 111.7 . . ?
H11A C11 H11C 114.2 . . ?
H11B C11 H11C 14.3 . . ?
O1' C11 H11D 111.7 . . ?
O1 C11 H11D 21.2 . . ?
C12 C11 H11D 111.7 . . ?
H11A C11 H11D 105.0 . . ?
H11B C11 H11D 123.6 . . ?
H11C C11 H11D 109.5 . . ?
C11 C12 H12A 109.5 . . ?
C11 C12 H12B 109.5 . . ?
H12A C12 H12B 109.5 . . ?
C11 C12 H12C 109.5 . . ?
H12A C12 H12C 109.5 . . ?
H12B C12 H12C 109.5 . . ?

loop_
_geom_bond_atom_site_label_1
_geom_bond_atom_site_label_2
_geom_bond_distance
_geom_bond_site_symmetry_2
_geom_bond_publ_flag
Cl1 C8 1.775(4) . ?
N1 C7 1.502(5) . ?
N1 C8 1.506(5) . ?
N1 C6 1.514(4) . ?
N1 C1 1.542(4) . ?
N2 C2 1.457(5) . ?
N2 C3 1.481(5) . ?
N2 C9 1.490(5) . ?
N3 C5 1.465(5) . ?
N3 C10 1.465(5) . ?
N3 C4 1.488(5) . ?
C1 C2 1.514(6) . ?
C1 H1A 0.9900 . ?
C1 H1B 0.9900 . ?
C2 H2A 0.9900 . ?
C2 H2B 0.9900 . ?
C3 C4 1.527(6) . ?
C3 H3A 0.9900 . ?
C3 H3B 0.9900 . ?
C4 H4A 0.9900 . ?
C4 H4B 0.9900 . ?
C5 C6 1.511(5) . ?
C5 H5A 0.9900 . ?
C5 H5B 0.9900 . ?
C6 H6A 0.9900 . ?
C6 H6B 0.9900 . ?
C7 H7A 0.9800 . ?
C7 H7B 0.9800 . ?
C7 H7C 0.9800 . ?
C8 H8A 0.9900 . ?
C8 H8B 0.9900 . ?
C9 H9A 0.9800 . ?
C9 H9B 0.9800 . ?
C9 H9C 0.9800 . ?
C10 H10A 0.9800 . ?
C10 H10B 0.9800 . ?
C10 H10C 0.9800 . ?
O1 C11 1.477(11) . ?
O1 H1 0.8400 . ?
O1' C11 1.420(16) . ?
O1' H1' 0.8400 . ?
C11 C12 1.507(12) . ?
C11 H11A 0.9900 . ?
C11 H11B 0.9900 . ?
C11 H11C 0.9900 . ?
C11 H11D 0.9900 . ?
C12 H12A 0.9800 . ?
C12 H12B 0.9800 . ?
C12 H12C 0.9800 . ?

loop_
_geom_torsion_atom_site_label_1
_geom_torsion_atom_site_label_2
_geom_torsion_atom_site_label_3
_geom_torsion_atom_site_label_4
_geom_torsion
_geom_torsion_site_symmetry_1
_geom_torsion_site_symmetry_2
_geom_torsion_site_symmetry_3
_geom_torsion_site_symmetry_4
_geom_torsion_publ_flag
C7 N1 C1 C2 55.3(4) . . . . ?
C8 N1 C1 C2 171.4(3) . . . . ?
C6 N1 C1 C2 -66.0(4) . . . . ?
C3 N2 C2 C1 65.2(4) . . . . ?
C9 N2 C2 C1 -169.2(3) . . . . ?
N1 C1 C2 N2 66.1(4) . . . . ?
C2 N2 C3 C4 -107.2(4) . . . . ?
C9 N2 C3 C4 128.4(4) . . . . ?
C5 N3 C4 C3 -105.8(4) . . . . ?
C10 N3 C4 C3 132.3(4) . . . . ?
N2 C3 C4 N3 75.5(5) . . . . ?
C10 N3 C5 C6 -172.5(3) . . . . ?
C4 N3 C5 C6 64.2(4) . . . . ?
N3 C5 C6 N1 66.6(4) . . . . ?
C7 N1 C6 C5 171.6(3) . . . . ?
C8 N1 C6 C5 50.5(4) . . . . ?
C1 N1 C6 C5 -67.0(4) . . . . ?
C7 N1 C8 Cl1 -67.0(3) . . . . ?
C6 N1 C8 Cl1 54.2(3) . . . . ?
C1 N1 C8 Cl1 176.6(2) . . . . ?
